data_4003309
loop_
_publ_author_name
'Yoshida, Yusuke'
'Inoue, Katsuya'
'Kikuchi, Koichi'
'Kurmoo, Mohamedally'

_publ_section_title
;
 Biomimetic Transformation by a Crystal of a Chiral MnII--CrIII
 Ferrimagnetic Prussian Blue Analogue
;
_journal_issue 19
_journal_name_full 'Chemistry of Materials'
_journal_page_first 7029
_journal_paper_doi 10.1021/acs.chemmater.6b02852
_journal_volume 28
_journal_year 2016
_chemical_absolute_configuration rm
_chemical_formula_sum 'C9 H15 Cr Mn N8 O2'
_chemical_formula_weight 374.23
_space_group_IT_number 19
_space_group_name_Hall 'P 2ac 2ab'
_space_group_name_H-M_alt 'P 21 21 21'
_symmetry_cell_setting orthorhombic
_symmetry_space_group_name_H-M 'P 21 21 21'
_atom_sites_solution_hydrogens geom
_atom_sites_solution_primary direct
_atom_sites_solution_secondary difmap
_audit_creation_method SHELXL-97
_cell_angle_alpha 90.00
_cell_angle_beta 90.00
_cell_angle_gamma 90.00
_cell_formula_units_Z 4
_cell_length_a 7.4250(6)
_cell_length_b 14.5177(11)
_cell_length_c 15.5242(12)
_cell_measurement_reflns_used 809
_cell_measurement_temperature 200
_cell_measurement_theta_max 27.884
_cell_measurement_theta_min 2.624
_cell_volume 1673.4(2)
_computing_cell_refinement 'Bruker SMART'
_computing_data_collection 'Bruker SMART'
_computing_data_reduction 'Bruker SHELXTL'
_computing_molecular_graphics 'Bruker SHELXTL'
_computing_publication_material 'Bruker SHELXTL'
_computing_structure_refinement 'SHELXL-97 (Sheldrick, 1997)'
_computing_structure_solution 'SHELXS-97 (Sheldrick, 1990)'
_diffrn_ambient_temperature 200
_diffrn_detector_area_resol_mean 8.366
_diffrn_measured_fraction_theta_full 0.989
_diffrn_measured_fraction_theta_max 0.915
_diffrn_measurement_device_type 'CCD area detector'
_diffrn_measurement_method 'phi and omega scans'
_diffrn_radiation_monochromator graphite
_diffrn_radiation_source 'fine-focus sealed tube'
_diffrn_radiation_type MoK\a
_diffrn_radiation_wavelength 0.71073
_diffrn_reflns_av_R_equivalents 0.0151
_diffrn_reflns_av_sigmaI/netI 0.0360
_diffrn_reflns_limit_h_max 7
_diffrn_reflns_limit_h_min -9
_diffrn_reflns_limit_k_max 16
_diffrn_reflns_limit_k_min -19
_diffrn_reflns_limit_l_max 18
_diffrn_reflns_limit_l_min -20
_diffrn_reflns_number 5749
_diffrn_reflns_theta_full 25.00
_diffrn_reflns_theta_max 28.20
_diffrn_reflns_theta_min 1.92
_exptl_absorpt_coefficient_mu 1.419
_exptl_absorpt_correction_T_max 1.000000
_exptl_absorpt_correction_T_min 0.843833
_exptl_absorpt_correction_type empirical
_exptl_absorpt_process_details 'SADABS (Sheldrich, G. M. (1996))'
_exptl_crystal_colour green
_exptl_crystal_density_diffrn 1.485
_exptl_crystal_density_method 'not measured'
_exptl_crystal_description needle
_exptl_crystal_F_000 760
_exptl_crystal_size_max 0.5
_exptl_crystal_size_mid 0.2
_exptl_crystal_size_min 0.1
_refine_diff_density_max 0.665
_refine_diff_density_min -0.381
_refine_diff_density_rms 0.067
_refine_ls_abs_structure_details 'Flack H D (1983), Acta Cryst. A39, 876-881'
_refine_ls_abs_structure_Flack -0.05(2)
_refine_ls_extinction_method none
_refine_ls_goodness_of_fit_ref 1.003
_refine_ls_hydrogen_treatment mixed
_refine_ls_matrix_type full
_refine_ls_number_parameters 204
_refine_ls_number_reflns 3561
_refine_ls_number_restraints 0
_refine_ls_restrained_S_all 1.003
_refine_ls_R_factor_all 0.0352
_refine_ls_R_factor_gt 0.0303
_refine_ls_shift/su_max 0.001
_refine_ls_shift/su_mean 0.000
_refine_ls_structure_factor_coef Fsqd
_refine_ls_weighting_details 'calc w=1/[\s^2^(Fo^2^)+(0.0425P)^2^+0.0000P] where P=(Fo^2^+2Fc^2^)/3'
_refine_ls_weighting_scheme calc
_refine_ls_wR_factor_gt 0.0733
_refine_ls_wR_factor_ref 0.0749
_reflns_number_gt 3168
_reflns_number_total 3561
_reflns_threshold_expression >2sigma(I)
_cod_data_source_file cm6b02852_si_002.cif
_cod_data_source_block 5_Quenched_HTP
_cod_original_sg_symbol_H-M P2(1)2(1)2(1)
_cod_database_code 4003309

loop_
_symmetry_equiv_pos_as_xyz
'x, y, z'
'-x+1/2, -y, z+1/2'
'x+1/2, -y+1/2, -z'
'-x, y+1/2, -z+1/2'

loop_
_atom_site_label
_atom_site_type_symbol
_atom_site_fract_x
_atom_site_fract_y
_atom_site_fract_z
_atom_site_U_iso_or_equiv
_atom_site_adp_type
_atom_site_occupancy
_atom_site_symmetry_multiplicity
_atom_site_calc_flag
_atom_site_refinement_flags
Cr1 Cr 0.49809(8) 0.24178(2) 0.23293(2) 0.01619(10) Uani 1 1 d .
Mn1 Mn -0.01295(5) 0.48724(2) 0.32372(2) 0.01777(10) Uani 1 1 d .
C1 C 0.2960(4) 0.3305(2) 0.2727(2) 0.0238(7) Uani 1 1 d .
N1 N 0.1912(4) 0.38188(19) 0.29780(18) 0.0328(7) Uani 1 1 d .
C2 C 0.6801(4) 0.3290(2) 0.2933(2) 0.0231(7) Uani 1 1 d .
N2 N -0.2252(4) 0.38010(18) 0.32657(19) 0.0312(6) Uani 1 1 d .
C3 C 0.7009(4) 0.1518(2) 0.19616(19) 0.0206(7) Uani 1 1 d .
N3 N 0.1926(3) 0.59794(19) 0.31997(18) 0.0292(6) Uani 1 1 d .
C4 C 0.3183(4) 0.1504(2) 0.1768(2) 0.0237(7) Uani 1 1 d .
N4 N -0.2242(4) 0.59368(18) 0.34718(17) 0.0301(7) Uani 1 1 d .
C5 C 0.5230(5) 0.31342(17) 0.11793(18) 0.0274(6) Uani 1 1 d .
N5 N 0.5342(5) 0.35050(18) 0.05376(17) 0.0496(8) Uani 1 1 d .
C6 C 0.4698(4) 0.16536(17) 0.34394(17) 0.0249(6) Uani 1 1 d .
N6 N 0.4539(4) 0.12140(18) 0.40455(17) 0.0399(7) Uani 1 1 d .
N7 N 0.5692(3) 0.50409(17) 0.67918(15) 0.0313(6) Uani 1 1 d .
H1 H 0.5501 0.5615 0.6558 0.038 Uiso 1 1 calc R
H2 H 0.6892 0.4904 0.6719 0.038 Uiso 1 1 calc R
N8 N 0.4466(3) 0.4987(2) 0.47807(17) 0.0451(7) Uani 1 1 d .
H3 H 0.3249 0.4933 0.4731 0.068 Uiso 1 1 calc R
H4 H 0.4981 0.4938 0.4251 0.068 Uiso 1 1 calc R
H5 H 0.4742 0.5544 0.5014 0.068 Uiso 1 1 calc R
C7 C 0.4649(4) 0.4380(2) 0.62986(19) 0.0374(8) Uani 1 1 d .
H6 H 0.3372 0.4574 0.6316 0.045 Uiso 1 1 calc R
H7 H 0.4728 0.3777 0.6595 0.045 Uiso 1 1 calc R
C8 C 0.5169(5) 0.4233(2) 0.53540(17) 0.0385(7) Uani 1 1 d .
H8 H 0.6512 0.4217 0.5309 0.046 Uiso 1 1 calc R
C9 C 0.4416(6) 0.3309(3) 0.5048(2) 0.0612(12) Uani 1 1 d .
H9 H 0.3104 0.3306 0.5116 0.092 Uiso 1 1 calc R
H10 H 0.4941 0.2811 0.5392 0.092 Uiso 1 1 calc R
H11 H 0.4722 0.3218 0.4440 0.092 Uiso 1 1 calc R
O1 O 0.5208(10) 0.6701(2) 0.5557(3) 0.134(2) Uani 1 1 d .
H12 H 0.536(6) 0.705(2) 0.540(3) 0.042(13) Uiso 1 1 d .
O2 O 0.0544(2) 0.48992(15) 0.46341(12) 0.0252(4) Uani 1 1 d .
H13 H 0.004(6) 0.452(2) 0.497(2) 0.055(11) Uiso 1 1 d .
H14 H 0.035(6) 0.543(2) 0.491(2) 0.057(12) Uiso 1 1 d .

loop_
_atom_site_aniso_label
_atom_site_aniso_U_11
_atom_site_aniso_U_22
_atom_site_aniso_U_33
_atom_site_aniso_U_23
_atom_site_aniso_U_13
_atom_site_aniso_U_12
Cr1 0.01515(18) 0.01398(17) 0.01946(18) -0.00034(14) 0.0002(2) 0.00033(17)
Mn1 0.01573(18) 0.01681(17) 0.02076(18) -0.00024(13) 0.00032(19) 0.00029(18)
C1 0.0206(15) 0.0251(17) 0.0257(16) -0.0020(14) -0.0007(13) -0.0005(11)
N1 0.0264(14) 0.0310(15) 0.0410(17) -0.0061(13) 0.0018(12) 0.0070(11)
C2 0.0213(16) 0.0200(16) 0.0280(17) 0.0035(13) 0.0024(12) -0.0009(11)
N2 0.0269(14) 0.0256(14) 0.0412(16) -0.0018(13) -0.0026(14) -0.0085(10)
C3 0.0223(15) 0.0221(16) 0.0176(15) -0.0012(12) -0.0011(11) -0.0005(11)
N3 0.0276(14) 0.0292(14) 0.0307(15) 0.0032(12) -0.0011(12) -0.0084(10)
C4 0.0219(16) 0.0233(16) 0.0259(16) 0.0042(14) -0.0012(13) -0.0012(11)
N4 0.0279(15) 0.0283(14) 0.0340(16) -0.0008(12) -0.0044(12) 0.0059(11)
C5 0.0309(18) 0.0205(12) 0.0308(14) 0.0027(11) 0.0042(15) 0.0007(13)
N5 0.070(3) 0.0417(14) 0.0368(15) 0.0120(12) 0.0070(16) 0.0033(15)
C6 0.0222(17) 0.0235(12) 0.0289(14) 0.0007(11) -0.0006(12) 0.0007(11)
N6 0.0415(19) 0.0426(14) 0.0355(15) 0.0117(13) -0.0003(12) 0.0022(12)
N7 0.0348(13) 0.0360(14) 0.0233(13) -0.0033(12) 0.0006(10) 0.0027(11)
N8 0.0351(14) 0.0669(19) 0.0333(15) 0.0041(15) -0.0024(11) -0.0087(14)
C7 0.036(2) 0.0443(17) 0.0324(16) -0.0024(14) 0.0031(14) -0.0080(14)
C8 0.0288(17) 0.0635(19) 0.0232(13) -0.0018(13) -0.0024(16) 0.0067(18)
C9 0.083(4) 0.063(2) 0.038(2) -0.0180(19) -0.0034(19) 0.014(2)
O1 0.245(6) 0.052(2) 0.104(3) 0.036(2) -0.064(4) -0.036(4)
O2 0.0295(10) 0.0253(10) 0.0207(10) 0.0003(9) 0.0009(8) 0.0011(8)

loop_
_atom_type_symbol
_atom_type_description
_atom_type_scat_dispersion_real
_atom_type_scat_dispersion_imag
_atom_type_scat_source
C C 0.0033 0.0016 'International Tables Vol C Tables 4.2.6.8 and 6.1.1.4'
H H 0.0000 0.0000 'International Tables Vol C Tables 4.2.6.8 and 6.1.1.4'
N N 0.0061 0.0033 'International Tables Vol C Tables 4.2.6.8 and 6.1.1.4'
O O 0.0106 0.0060 'International Tables Vol C Tables 4.2.6.8 and 6.1.1.4'
Cr Cr 0.3209 0.6236 'International Tables Vol C Tables 4.2.6.8 and 6.1.1.4'
Mn Mn 0.3368 0.7283 'International Tables Vol C Tables 4.2.6.8 and 6.1.1.4'

loop_
_geom_angle_atom_site_label_1
_geom_angle_atom_site_label_2
_geom_angle_atom_site_label_3
_geom_angle
_geom_angle_site_symmetry_1
_geom_angle_site_symmetry_3
C6 Cr1 C1 90.67(12) . .
C6 Cr1 C3 88.00(12) . .
C1 Cr1 C3 178.61(13) . .
C6 Cr1 C4 86.64(12) . .
C1 Cr1 C4 93.23(13) . .
C3 Cr1 C4 87.08(11) . .
C6 Cr1 C5 177.36(11) . .
C1 Cr1 C5 90.55(12) . .
C3 Cr1 C5 90.80(12) . .
C4 Cr1 C5 90.95(12) . .
C6 Cr1 C2 91.00(11) . .
C1 Cr1 C2 87.59(11) . .
C3 Cr1 C2 92.05(13) . .
C4 Cr1 C2 177.51(13) . .
C5 Cr1 C2 91.39(12) . .
N1 Mn1 N2 90.33(9) . .
N1 Mn1 N3 91.43(10) . .
N2 Mn1 N3 178.11(10) . .
N1 Mn1 O2 92.04(9) . .
N2 Mn1 O2 98.78(9) . .
N3 Mn1 O2 81.85(9) . .
N1 Mn1 N4 178.63(10) . .
N2 Mn1 N4 89.02(9) . .
N3 Mn1 N4 89.21(9) . .
O2 Mn1 N4 89.24(9) . .
N1 Mn1 N7 89.11(9) . 2_564
N2 Mn1 N7 85.89(10) . 2_564
N3 Mn1 N7 93.44(9) . 2_564
O2 Mn1 N7 175.18(8) . 2_564
N4 Mn1 N7 89.64(9) . 2_564
N1 C1 Cr1 176.0(3) . .
C1 N1 Mn1 170.6(3) . .
N2 C2 Cr1 177.0(3) 1_655 .
C2 N2 Mn1 151.9(3) 1_455 .
N3 C3 Cr1 175.1(3) 4_645 .
C3 N3 Mn1 168.7(3) 4_655 .
N4 C4 Cr1 172.6(3) 4_545 .
C4 N4 Mn1 151.1(3) 4 .
N5 C5 Cr1 178.0(3) . .
N6 C6 Cr1 178.6(2) . .
C7 N7 Mn1 117.18(18) . 2_565
C7 N7 H1 108.0 . .
Mn1 N7 H1 108.0 2_565 .
C7 N7 H2 108.0 . .
Mn1 N7 H2 108.0 2_565 .
H1 N7 H2 107.2 . .
C8 N8 H3 109.5 . .
C8 N8 H4 109.5 . .
H3 N8 H4 109.5 . .
C8 N8 H5 109.5 . .
H3 N8 H5 109.5 . .
H4 N8 H5 109.5 . .
N7 C7 C8 117.5(3) . .
N7 C7 H6 107.9 . .
C8 C7 H6 107.9 . .
N7 C7 H7 107.9 . .
C8 C7 H7 107.9 . .
H6 C7 H7 107.2 . .
N8 C8 C9 109.1(3) . .
N8 C8 C7 112.3(3) . .
C9 C8 C7 109.1(3) . .
N8 C8 H8 108.8 . .
C9 C8 H8 108.8 . .
C7 C8 H8 108.8 . .
C8 C9 H9 109.5 . .
C8 C9 H10 109.5 . .
H9 C9 H10 109.5 . .
C8 C9 H11 109.5 . .
H9 C9 H11 109.5 . .
H10 C9 H11 109.5 . .
Mn1 O2 H13 119(2) . .
Mn1 O2 H14 116(2) . .
H13 O2 H14 102(3) . .

loop_
_geom_bond_atom_site_label_1
_geom_bond_atom_site_label_2
_geom_bond_distance
_geom_bond_site_symmetry_2
Cr1 C6 2.060(3) .
Cr1 C1 2.071(3) .
Cr1 C3 2.073(3) .
Cr1 C4 2.074(3) .
Cr1 C5 2.074(3) .
Cr1 C2 2.076(3) .
Mn1 N1 2.191(3) .
Mn1 N2 2.215(2) .
Mn1 N3 2.217(3) .
Mn1 O2 2.226(2) .
Mn1 N4 2.232(3) .
Mn1 N7 2.286(2) 2_564
C1 N1 1.146(4) .
C2 N2 1.145(4) 1_655
N2 C2 1.145(4) 1_455
C3 N3 1.140(4) 4_645
N3 C3 1.140(4) 4_655
C4 N4 1.143(4) 4_545
N4 C4 1.143(4) 4
C5 N5 1.135(3) .
C6 N6 1.143(3) .
N7 C7 1.451(4) .
N7 Mn1 2.286(2) 2_565
N7 H1 0.9200 .
N7 H2 0.9200 .
N8 C8 1.503(4) .
N8 H3 0.9100 .
N8 H4 0.9100 .
N8 H5 0.9100 .
C7 C8 1.531(4) .
C7 H6 0.9900 .
C7 H7 0.9900 .
C8 C9 1.529(5) .
C8 H8 1.0000 .
C9 H9 0.9800 .
C9 H10 0.9800 .
C9 H11 0.9800 .
O1 H12 0.58(4) .
O2 H13 0.84(4) .
O2 H14 0.89(3) .

loop_
_geom_torsion_atom_site_label_1
_geom_torsion_atom_site_label_2
_geom_torsion_atom_site_label_3
_geom_torsion_atom_site_label_4
_geom_torsion
_geom_torsion_site_symmetry_1
_geom_torsion_site_symmetry_4
C6 Cr1 C1 N1 78(5) . .
C3 Cr1 C1 N1 62(8) . .
C4 Cr1 C1 N1 165(5) . .
C5 Cr1 C1 N1 -104(5) . .
C2 Cr1 C1 N1 -13(5) . .
Cr1 C1 N1 Mn1 121(4) . .
N2 Mn1 N1 C1 99.4(16) . .
N3 Mn1 N1 C1 -79.9(17) . .
O2 Mn1 N1 C1 -161.8(17) . .
N4 Mn1 N1 C1 38(5) . .
N7 Mn1 N1 C1 13.5(17) 2_564 .
C6 Cr1 C2 N2 -107(6) . 1_655
C1 Cr1 C2 N2 -17(5) . 1_655
C3 Cr1 C2 N2 165(6) . 1_655
C4 Cr1 C2 N2 -126(5) . 1_655
C5 Cr1 C2 N2 74(6) . 1_655
N1 Mn1 N2 C2 -75.8(6) . 1_455
N3 Mn1 N2 C2 83(4) . 1_455
O2 Mn1 N2 C2 -167.9(6) . 1_455
N4 Mn1 N2 C2 103.0(6) . 1_455
N7 Mn1 N2 C2 13.3(6) 2_564 1_455
C6 Cr1 C3 N3 20(3) . 4_645
C1 Cr1 C3 N3 36(8) . 4_645
C4 Cr1 C3 N3 -67(3) . 4_645
C5 Cr1 C3 N3 -158(3) . 4_645
C2 Cr1 C3 N3 111(3) . 4_645
N1 Mn1 N3 C3 70.5(14) . 4_655
N2 Mn1 N3 C3 -88(4) . 4_655
O2 Mn1 N3 C3 162.3(14) . 4_655
N4 Mn1 N3 C3 -108.3(14) . 4_655
N7 Mn1 N3 C3 -18.7(14) 2_564 4_655
C6 Cr1 C4 N4 -21(2) . 4_545
C1 Cr1 C4 N4 -111(2) . 4_545
C3 Cr1 C4 N4 67(2) . 4_545
C5 Cr1 C4 N4 158(2) . 4_545
C2 Cr1 C4 N4 -2(5) . 4_545
N1 Mn1 N4 C4 -39(5) . 4
N2 Mn1 N4 C4 -101.1(6) . 4
N3 Mn1 N4 C4 78.3(5) . 4
O2 Mn1 N4 C4 160.2(6) . 4
N7 Mn1 N4 C4 -15.2(6) 2_564 4
C6 Cr1 C5 N5 11(11) . .
C1 Cr1 C5 N5 -107(9) . .
C3 Cr1 C5 N5 74(9) . .
C4 Cr1 C5 N5 -13(9) . .
C2 Cr1 C5 N5 166(9) . .
C1 Cr1 C6 N6 129(11) . .
C3 Cr1 C6 N6 -51(11) . .
C4 Cr1 C6 N6 36(11) . .
C5 Cr1 C6 N6 12(13) . .
C2 Cr1 C6 N6 -143(11) . .
Mn1 N7 C7 C8 -172.8(2) 2_565 .
N7 C7 C8 N8 -78.9(4) . .
N7 C7 C8 C9 160.1(3) . .
